data_1557423
loop_
_publ_author_name
'Butts, Craig P.'
'Eberson, Lennart'
'Hartshorn, Michael P.'
'Robinson, Ward T.'

_publ_section_title
;
 Photochemical Nitration by Tetranitromethane. Part XXVII. Adduct
 Formation in the Photochemical Reaction of 4-Methylanisole. Solvent and
 Temperature Effects on the Regiochemistry of Reaction of the Radical
 Cation of 4-Methylanisole
;
_journal_name_full 'Acta Chemica Scandinavica'
_journal_page_first 122
_journal_page_last 131
_journal_paper_doi 10.3891/acta.chem.scand.50-0122
_journal_volume 50
_journal_year 1996
_chemical_formula_sum 'C9 H10 N4 O9'
_chemical_formula_weight 318.21
_chemical_name_common
;
1-Methoxy-4-methyl-r-3-nitro-c-6-trinitro-methylcyclohexa-1,4-diene
;
_space_group_IT_number 19
_space_group_name_Hall 'P 2ac 2ab'
_space_group_name_H-M_alt 'P 21 21 21'
_symmetry_cell_setting orthorhombic
_symmetry_Int_Tables_number 19
_symmetry_space_group_name_Hall 'P 2ac 2ab'
_symmetry_space_group_name_H-M 'P 21 21 21'
_cell_angle_alpha 90.
_cell_angle_beta 90.
_cell_angle_gamma 90.
_cell_formula_units_Z 4
_cell_length_a 6.786(1)
_cell_length_b 11.817(5)
_cell_length_c 16.180(2)
_cell_volume 1297.5(6)
_diffrn_ambient_temperature 130
_diffrn_radiation_probe x-ray
_diffrn_radiation_type MoK\a
_diffrn_radiation_wavelength 0.71073
_exptl_absorpt_coefficient_mu 0.148
_exptl_crystal_density_diffrn 1.629
_refine_ls_number_reflns 1823
_refine_ls_R_factor_gt 0.028
_refine_ls_wR_factor_gt 0.066
_cod_data_source_file Acta-Chem-Scand-1996-50-122.cif
_cod_data_source_block 1
_cod_database_code 1557423

loop_
_space_group_symop_id
_space_group_symop_operation_xyz
1 x,y,z
2 1/2-x,-y,1/2+z
3 1/2+x,1/2-y,-z
4 -x,1/2+y,1/2-z

loop_
_atom_site_label
_atom_site_type_symbol
_atom_site_thermal_displace_type
_atom_site_fract_x
_atom_site_fract_y
_atom_site_fract_z
_atom_site_occupancy
_atom_site_U_iso_or_equiv
_atom_site_calc_flag
_atom_site_refinement_flags
_atom_site_disorder_assembly
_atom_site_disorder_group
O1 O Uiso 0.1476(2) 0.95130(10) 0.94880(10) 1.000 0.0230(10) . . . .
O11 O Uiso 0.0147(3) 1.34760(10) 1.14270(10) 1.000 0.0480(10) . . . .
O12 O Uiso 0.2879(3) 1.25690(10) 1.12620(10) 1.000 0.0460(10) . . . .
O21 O Uiso 0.6933(3) 0.83120(10) 1.14780(10) 1.000 0.0400(10) . . . .
O31 O Uiso 0.6227(3) 0.90900(10) 0.96540(10) 1.000 0.0350(10) . . . .
O32 O Uiso 0.4161(3) 0.77300(10) 0.99240(10) 1.000 0.0340(10) . . . .
O41 O Uiso 0.5723(2) 1.05310(10) 1.17110(10) 1.000 0.0340(10) . . . .
O42 O Uiso 0.5270(2) 1.09720(10) 1.04150(10) 1.000 0.0340(10) . . . .
N1 N Uiso 0.1095(3) 1.26160(10) 1.12950(10) 1.000 0.0290(10) . . . .
N2 N Uiso 0.5139(3) 0.83780(10) 1.15010(10) 1.000 0.0270(10) . . . .
N3 N Uiso 0.4938(3) 0.86440(10) 1.00550(10) 1.000 0.0250(10) . . . .
N4 N Uiso 0.5209(3) 1.03300(10) 1.10030(10) 1.000 0.0240(10) . . . .
C1 C Uiso 0.1173(3) 1.0042(2) 1.02250(10) 1.000 0.0180(10) . . . .
C2 C Uiso 0.0291(3) 1.1028(2) 1.03390(10) 1.000 0.0200(10) . . . .
C3 C Uiso -0.0071(3) 1.1504(2) 1.11820(10) 1.000 0.0220(10) . . . .
C4 C Uiso 0.0468(3) 1.0738(2) 1.18880(10) 1.000 0.0190(10) . . . .
C5 C Uiso 0.1357(3) 0.9754(2) 1.17600(10) 1.000 0.0180(10) . . . .
C6 C Uiso 0.1970(3) 0.9315(2) 1.09190(10) 1.000 0.0180(10) . . . .
C7 C Uiso 0.0634(3) 1.0049(2) 0.87710(10) 1.000 0.0270(10) . . . .
C8 C Uiso -0.0131(3) 1.1132(2) 1.27330(10) 1.000 0.0240(10) . . . .
C9 C Uiso 0.4229(3) 0.9198(2) 1.08630(10) 1.000 0.0200(10) . . . .

loop_
_atom_type_symbol
_atom_type_description
_atom_type_scat_dispersion_real
_atom_type_scat_dispersion_imag
_atom_type_scat_source
C C 0.0033 0.0016 ' International Tables Vol C Tables 4.2.6.8 and 6.1.1.4'
N N 0.0061 0.0033 ' International Tables Vol C Tables 4.2.6.8 and 6.1.1.4'
O O 0.0106 0.0060 ' International Tables Vol C Tables 4.2.6.8 and 6.1.1.4'

loop_
_geom_angle_atom_site_label_1
_geom_angle_atom_site_label_2
_geom_angle_atom_site_label_3
_geom_angle
_geom_angle_site_symmetry_1
_geom_angle_site_symmetry_2
_geom_angle_site_symmetry_3
_geom_angle_publ_flag
C1 O1 C7 116.33(15) . . . yes
O11 N1 O12 124.84(16) . . . yes
O11 N1 C3 117.30(19) . . . yes
O12 N1 C3 117.84(14) . . . yes
O21 N2 C9 114.74(15) . . . yes
O31 N3 O32 127.21(17) . . . yes
O31 N3 C9 119.75(15) . . . yes
O32 N3 C9 112.88(17) . . . yes
O41 N4 O42 127.03(14) . . . yes
O41 N4 C9 116.02(14) . . . yes
O42 N4 C9 116.71(15) . . . yes
O1 C1 C2 126.49(17) . . . yes
O1 C1 C6 109.58(18) . . . yes
C2 C1 C6 123.93(16) . . . no
C1 C2 C3 122.19(17) . . . no
N1 C3 C2 110.10(16) . . . yes
N1 C3 C4 107.32(15) . . . yes
C2 C3 C4 115.26(19) . . . no
C3 C4 C5 121.34(16) . . . no
C3 C4 C8 116.09(19) . . . no
C5 C4 C8 122.52(18) . . . no
C4 C5 C6 124.44(17) . . . no
C1 C6 C5 111.96(18) . . . no
C1 C6 C9 111.26(16) . . . no
C5 C6 C9 110.89(15) . . . no
N2 C9 N3 100.13(15) . . . yes
N2 C9 N4 106.22(14) . . . yes
N2 C9 C6 114.49(16) . . . yes
N3 C9 N4 111.49(15) . . . yes
N3 C9 C6 113.51(15) . . . yes
N4 C9 C6 110.45(18) . . . yes

loop_
_geom_bond_atom_site_label_1
_geom_bond_atom_site_label_2
_geom_bond_distance
_geom_bond_site_symmetry_1
_geom_bond_site_symmetry_2
_geom_bond_publ_flag
O1 C1 1.362(2) . . yes
O1 C7 1.440(2) . . yes
O11 N1 1.222(2) . . yes
O12 N1 1.213(3) . . yes
O21 N2 1.221(3) . . yes
O31 N3 1.210(3) . . yes
O32 N3 1.221(2) . . yes
O41 N4 1.221(2) . . yes
O42 N4 1.218(2) . . yes
N1 C3 1.545(3) . . yes
N2 C9 1.545(3) . . yes
N3 C9 1.539(3) . . yes
N4 C9 1.511(3) . . yes
C1 C2 1.323(3) . . no
C1 C6 1.514(3) . . no
C2 C3 1.496(3) . . no
C3 C4 1.503(3) . . no
C4 C5 1.326(3) . . no
C4 C8 1.500(3) . . no
C5 C6 1.515(3) . . no
C6 C9 1.542(3) . . no

loop_
_geom_torsion_atom_site_label_1
_geom_torsion_atom_site_label_2
_geom_torsion_atom_site_label_3
_geom_torsion_atom_site_label_4
_geom_torsion
_geom_torsion_site_symmetry_1
_geom_torsion_site_symmetry_2
_geom_torsion_site_symmetry_3
_geom_torsion_site_symmetry_4
_geom_torsion_publ_flag
C7 O1 C1 C2 -4.4(3) . . . . no
C7 O1 C1 C6 174.41(16) . . . . no
O11 N1 C3 C2 118.73(19) . . . . no
O11 N1 C3 C4 -115.10(19) . . . . no
O12 N1 C3 C2 -62.6(2) . . . . no
O12 N1 C3 C4 63.5(2) . . . . no
O21 N2 C9 N3 60.63(19) . . . . no
O21 N2 C9 N4 -55.44(19) . . . . no
O21 N2 C9 C6 -177.60(16) . . . . no
O31 N3 C9 N2 -107.4(2) . . . . no
O31 N3 C9 N4 4.7(3) . . . . no
O31 N3 C9 C6 130.2(2) . . . . no
O32 N3 C9 N2 68.3(2) . . . . no
O32 N3 C9 N4 -179.63(17) . . . . no
O32 N3 C9 C6 -54.1(2) . . . . no
O41 N4 C9 N2 -30.7(2) . . . . no
O41 N4 C9 N3 -138.86(17) . . . . no
O41 N4 C9 C6 93.96(19) . . . . no
O42 N4 C9 N2 154.47(17) . . . . no
O42 N4 C9 N3 46.3(2) . . . . no
O42 N4 C9 C6 -80.8(2) . . . . no
O1 C1 C2 C3 176.36(19) . . . . no
C6 C1 C2 C3 -2.3(3) . . . . no
O1 C1 C6 C5 -169.79(17) . . . . no
O1 C1 C6 C9 65.5(2) . . . . no
C2 C1 C6 C5 9.1(3) . . . . no
C2 C1 C6 C9 -115.7(2) . . . . no
C1 C2 C3 N1 116.2(2) . . . . no
C1 C2 C3 C4 -5.4(3) . . . . no
N1 C3 C4 C5 -117.5(2) . . . . no
N1 C3 C4 C8 64.9(2) . . . . no
C2 C3 C4 C5 5.6(3) . . . . no
C2 C3 C4 C8 -172.08(18) . . . . no
C3 C4 C5 C6 1.9(3) . . . . no
C8 C4 C5 C6 179.35(19) . . . . no
C4 C5 C6 C1 -8.9(3) . . . . no
C4 C5 C6 C9 116.1(2) . . . . no
C1 C6 C9 N2 -174.57(16) . . . . no
C1 C6 C9 N3 -60.4(2) . . . . no
C1 C6 C9 N4 65.61(19) . . . . no
C5 C6 C9 N2 60.1(2) . . . . no
C5 C6 C9 N3 174.25(17) . . . . no
C5 C6 C9 N4 -59.7(2) . . . . no
